data_4127334
loop_
_publ_author_name
'Zhang, Qian'
'Wang, Ting'
'Zhang, Xinhao'
'Tong, Shuo'
'Wu, Yun-Dong'
'Wang, Mei-Xiang'

_publ_section_title
;
 Radical Reactivity, Catalysis and Reaction Mechanism of Arylcopper(II)
 Compounds: The Missing Link in Organocopper Chemistry.
;
_journal_name_full 'Journal of the American Chemical Society'
_journal_paper_doi 10.1021/jacs.9b10226
_journal_year 2019
_chemical_formula_moiety 'C36 H42 N8 O2'
_chemical_formula_sum 'C36 H42 N8 O2'
_chemical_formula_weight 619.76
_space_group_crystal_system monoclinic
_space_group_IT_number 14
_space_group_name_Hall '-P 2yn'
_space_group_name_H-M_alt 'P 1 21/n 1'
_symmetry_space_group_name_Hall '-P 2yn'
_symmetry_space_group_name_H-M 'P 1 21/n 1'
_atom_sites_solution_hydrogens geom
_atom_sites_solution_primary iterative
_atom_sites_solution_secondary difmap
_audit_creation_date 2018-11-16
_audit_creation_method
;
Olex2 1.2
(compiled 2018.05.29 svn.r3508 for OlexSys, GUI svn.r5506)
;
_cell_angle_alpha 90.00
_cell_angle_beta 98.6918(15)
_cell_angle_gamma 90.00
_cell_formula_units_Z 4
_cell_length_a 9.05225(14)
_cell_length_b 19.7715(3)
_cell_length_c 18.5487(3)
_cell_measurement_reflns_used 6047
_cell_measurement_temperature 173.00(10)
_cell_measurement_theta_max 76.2830
_cell_measurement_theta_min 5.0720
_cell_volume 3281.66(9)
_computing_cell_refinement 'CrysAlisPro 1.171.38.43f (Rigaku OD, 2015)'
_computing_data_collection 'CrysAlisPro 1.171.38.43f (Rigaku OD, 2015)'
_computing_data_reduction 'CrysAlisPro 1.171.38.43f (Rigaku OD, 2015)'
_computing_molecular_graphics 'Olex2 (Dolomanov et al., 2009)'
_computing_publication_material 'Olex2 (Dolomanov et al., 2009)'
_computing_structure_refinement 'olex2.refine (Bourhis et al., 2015)'
_computing_structure_solution 'olex2.solve (Bourhis et al., 2015)'
_diffrn_ambient_environment N~2~
_diffrn_ambient_temperature 173.00(10)
_diffrn_detector 'CCD plate'
_diffrn_detector_area_resol_mean 5.2137
_diffrn_detector_type AtlasS2
_diffrn_measured_fraction_theta_full 0.970
_diffrn_measured_fraction_theta_max 0.970
_diffrn_measurement_details
;
List of Runs (angles in degrees, time in seconds):

  # Type    Start    End  Width  t~exp~   \w     \q     \k     \f   Frames
--------------------------------------------------------------------------
  1  \w    -44.00  19.00   1.00    4.47    --  -40.81  38.00 -30.00   63
  2  \w    -62.00  27.00   1.00    4.47    --  -40.81  57.00  90.00   89
  3  \w     13.00 117.00   1.00    4.47    --   40.81  77.00 -30.00  104
  4  \w    108.00 174.00   1.00   17.88    --  111.58 125.00  30.00   66
  5  \w    139.00 173.00   1.00   17.88    --  111.58  45.00 120.00   34
  6  \w     71.00 105.00   1.00   17.88    --  111.58 -95.00 -30.00   34
  7  \w     40.00 112.00   1.00   17.88    --  111.58-125.00 150.00   72
  8  \w     48.00 164.00   1.00   17.88    --  111.58   0.00 -90.00  116
  9  \w     40.00 131.00   1.00   17.88    --  111.58 -45.00 -60.00   91
;
_diffrn_measurement_device 'four-circle diffractometer'
_diffrn_measurement_device_type 'SuperNova, Dual, Cu at zero, AtlasS2'
_diffrn_measurement_method '\w scans'
_diffrn_orient_matrix_type 'CrysAlisPro convention (1999,Acta A55,543-557)'
_diffrn_orient_matrix_UB_11 0.0340532000
_diffrn_orient_matrix_UB_12 0.0762643000
_diffrn_orient_matrix_UB_13 -0.0022861000
_diffrn_orient_matrix_UB_21 -0.0581794000
_diffrn_orient_matrix_UB_22 0.0095798000
_diffrn_orient_matrix_UB_23 0.0732214000
_diffrn_orient_matrix_UB_31 0.1583587000
_diffrn_orient_matrix_UB_32 -0.0129171000
_diffrn_orient_matrix_UB_33 0.0411249000
_diffrn_radiation_monochromator mirror
_diffrn_radiation_probe x-ray
_diffrn_radiation_type CuK\a
_diffrn_radiation_wavelength 1.54184
_diffrn_reflns_av_R_equivalents 0.0251
_diffrn_reflns_av_unetI/netI 0.0342
_diffrn_reflns_limit_h_max 11
_diffrn_reflns_limit_h_min -7
_diffrn_reflns_limit_k_max 24
_diffrn_reflns_limit_k_min -16
_diffrn_reflns_limit_l_max 23
_diffrn_reflns_limit_l_min -21
_diffrn_reflns_number 12662
_diffrn_reflns_theta_full 76.57
_diffrn_reflns_theta_max 76.57
_diffrn_reflns_theta_min 4.47
_diffrn_source 'micro-focus sealed X-ray tube'
_diffrn_source_type 'SuperNova (Cu) X-ray Source'
_exptl_absorpt_coefficient_mu 0.641
_exptl_absorpt_correction_T_max 1.00000
_exptl_absorpt_correction_T_min 0.87023
_exptl_absorpt_correction_type multi-scan
_exptl_absorpt_process_details
;
CrysAlisPro 1.171.38.43f (Rigaku Oxford Diffraction, 2015)
Empirical absorption correction using spherical harmonics,
 implemented in SCALE3 ABSPACK scaling algorithm.
;
_exptl_crystal_colour colorless
_exptl_crystal_density_diffrn 1.254
_exptl_crystal_density_method 'not measured'
_exptl_crystal_description block
_exptl_crystal_F_000 1324
_exptl_crystal_size_max 0.4
_exptl_crystal_size_mid 0.3
_exptl_crystal_size_min 0.25
_refine_diff_density_max 0.266
_refine_diff_density_min -0.329
_refine_diff_density_rms 0.044
_refine_ls_extinction_method none
_refine_ls_goodness_of_fit_ref 1.208
_refine_ls_hydrogen_treatment constr
_refine_ls_matrix_type full
_refine_ls_number_parameters 423
_refine_ls_number_reflns 6704
_refine_ls_number_restraints 0
_refine_ls_restrained_S_all 1.208
_refine_ls_R_factor_all 0.0634
_refine_ls_R_factor_gt 0.0485
_refine_ls_shift/su_max 0.000
_refine_ls_shift/su_mean 0.000
_refine_ls_structure_factor_coef Fsqd
_refine_ls_weighting_details 'calc w=1/[\s^2^(Fo^2^)+(0.0215P)^2^+3.1776P] where P=(Fo^2^+2Fc^2^)/3'
_refine_ls_weighting_scheme calc
_refine_ls_wR_factor_gt 0.1303
_refine_ls_wR_factor_ref 0.1354
_reflns_number_gt 5432
_reflns_number_total 6704
_reflns_threshold_expression >2sigma(I)
_cod_data_source_file ja9b10226_si_006.cif
_cod_data_source_block shita
_cod_depositor_comments
;

2020-10-10
Z value and formula fixed to values more according to usual
chemical conventions.                 miguel
;
_cod_original_formula_sum 'C2.36 H2.82 N0.52 O0.13'
_cod_original_formula_weight 40.64
_cod_original_formula_moiety '0.07(C36 H42 N8 O2)'
_cod_original_formula_units_Z 61
_cod_original_cell_volume 3281.67(9)
_cod_database_code 4127334
_chemical_oxdiff_formula CHNO
_reflns_odcompleteness_completeness 99.94
_reflns_odcompleteness_iscentric 1
_reflns_odcompleteness_theta 68.13
_olex2_refinement_description
;
1. Fixed Uiso
 At 1.2 times of:
  All C(H) groups, All C(H,H) groups
 At 1.5 times of:
  All C(H,H,H) groups
2.a Ternary CH refined with riding coordinates:
 C00F(H00F), C012(H012)
2.b Secondary CH2 refined with riding coordinates:
 C00L(H00A,H00B), C00T(H00C,H00D)
2.c Aromatic/amide H refined with riding coordinates:
 C00M(H00M), C00N(H00N), C00O(H00O), C00Q(H00Q), C00R(H00R), C00U(H00U),
 C00V(H00V), C00X(H00X), C00Y(H00Y), C010(H010), C011(H011), C013(H013)
2.d Idealised Me refined as rotating group:
 C00Z(H00E,H00G,H00H), C01A(H01A,H01B,H01C), C014(H01D,H01E,H01F), C015(H01G,
 H01H,H01I), C016(H01J,H01K,H01L), C017(H01M,H01N,H01O), C018(H01P,H01Q,H01R),
 C019(H01S,H01T,H01U)
;
_olex2_submission_special_instructions 'No special instructions were received'
_oxdiff_exptl_absorpt_empirical_details
;
Empirical correction (ABSPACK) includes:
- Absorption correction using spherical harmonics
- Frame scaling
;
_oxdiff_exptl_absorpt_empirical_full_max 1.381
_oxdiff_exptl_absorpt_empirical_full_min 0.366

loop_
_space_group_symop_id
_space_group_symop_operation_xyz
1 'x, y, z'
2 '-x+1/2, y+1/2, -z+1/2'
3 '-x, -y, -z'
4 'x-1/2, -y-1/2, z-1/2'

loop_
_atom_site_label
_atom_site_type_symbol
_atom_site_fract_x
_atom_site_fract_y
_atom_site_fract_z
_atom_site_U_iso_or_equiv
_atom_site_adp_type
_atom_site_occupancy
_atom_site_calc_flag
_atom_site_refinement_flags_posn
O005 O 0.2306(2) 0.16914(10) 0.74617(12) 0.0492(5) Uani 1 d .
O6 O 0.4549(2) 0.13221(9) 0.79929(11) 0.0480(5) Uani 1 d .
N00C N 0.2015(3) 0.26010(12) 0.88328(12) 0.0438(5) Uani 1 d .
N001 N 0.7577(2) 0.27543(9) 0.80405(10) 0.0273(4) Uani 1 d .
N002 N 0.3476(2) 0.28483(9) 0.55971(9) 0.0250(4) Uani 1 d .
N004 N 0.7445(2) 0.38033(9) 0.75097(10) 0.0269(4) Uani 1 d .
N006 N 0.3889(2) 0.17838(9) 0.60814(10) 0.0292(4) Uani 1 d .
N007 N 0.5249(2) 0.44012(9) 0.60080(10) 0.0309(4) Uani 1 d .
N008 N 0.3240(2) 0.39581(10) 0.51992(11) 0.0317(4) Uani 1 d .
N9 N 0.7185(3) 0.48145(10) 0.68823(12) 0.0418(5) Uani 1 d .
C00A C 0.7881(2) 0.34378(11) 0.81104(12) 0.0250(4) Uani 1 d .
C00B C 0.2948(2) 0.22240(11) 0.56613(11) 0.0249(4) Uani 1 d .
C00D C 0.5694(2) 0.22936(10) 0.70631(11) 0.0234(4) Uani 1 d .
C00E C 0.7183(2) 0.24603(10) 0.73274(11) 0.0237(4) Uani 1 d .
C00F C 0.4476(2) 0.24304(10) 0.75325(12) 0.0244(4) Uani 1 d .
H00F H 0.4986 0.2567 0.8015 0.029 Uiso 1 calc R
C00G C 0.5392(2) 0.19878(11) 0.63754(12) 0.0259(4) Uani 1 d .
C00H C 0.2590(2) 0.33197(11) 0.52476(11) 0.0267(4) Uani 1 d .
C00I C 0.7629(3) 0.44767(11) 0.75357(13) 0.0295(5) Uani 1 d .
C00J C 0.2772(2) 0.34272(11) 0.78443(12) 0.0261(4) Uani 1 d .
C00K C 0.4802(3) 0.40082(11) 0.54316(12) 0.0286(5) Uani 1 d .
C00L C 0.3411(2) 0.30088(11) 0.72537(12) 0.0275(5) Uani 1 d .
H00A H 0.2580 0.2820 0.6924 0.033 Uiso 1 calc R
H00B H 0.3936 0.3315 0.6972 0.033 Uiso 1 calc R
C00M C 0.8327(3) 0.22936(12) 0.69355(13) 0.0313(5) Uani 1 d .
H00M H 0.9314 0.2391 0.7127 0.038 Uiso 1 calc R
C00N C 0.8524(3) 0.37337(12) 0.87703(12) 0.0310(5) Uani 1 d .
H00N H 0.8834 0.3473 0.9182 0.037 Uiso 1 calc R
C00O C 0.7760(3) 0.40480(12) 0.59437(14) 0.0361(5) Uani 1 d .
H00O H 0.8769 0.4067 0.6137 0.043 Uiso 1 calc R
C00P C 0.6718(3) 0.44118(11) 0.62548(13) 0.0332(5) Uani 1 d .
C00Q C 0.1497(3) 0.20353(12) 0.53414(13) 0.0328(5) Uani 1 d .
H00Q H 0.1159 0.1593 0.5365 0.039 Uiso 1 calc R
C00R C 0.5769(3) 0.36379(12) 0.50730(13) 0.0322(5) Uani 1 d .
H00R H 0.5411 0.3383 0.4662 0.039 Uiso 1 calc R
C00S C 0.2308(3) 0.29637(12) 0.83956(13) 0.0304(5) Uani 1 d .
C00T C 0.3977(3) 0.39192(12) 0.82229(13) 0.0306(5) Uani 1 d .
H00C H 0.4742 0.3651 0.8515 0.037 Uiso 1 calc R
H00D H 0.4441 0.4137 0.7846 0.037 Uiso 1 calc R
C00U C 0.8679(3) 0.44308(13) 0.87841(13) 0.0345(5) Uani 1 d .
H00U H 0.9095 0.4642 0.9215 0.041 Uiso 1 calc R
C00V C 0.8228(3) 0.48189(12) 0.81700(14) 0.0339(5) Uani 1 d .
H00V H 0.8320 0.5287 0.8180 0.041 Uiso 1 calc R
C00W C 0.3620(3) 0.17868(12) 0.76416(13) 0.0343(5) Uani 1 d .
C00X C 0.7998(3) 0.19830(13) 0.62613(14) 0.0373(6) Uani 1 d .
H00X H 0.8762 0.1872 0.5999 0.045 Uiso 1 calc R
C00Y C 0.1107(3) 0.31912(13) 0.49462(13) 0.0344(5) Uani 1 d .
H00Y H 0.0491 0.3532 0.4725 0.041 Uiso 1 calc R
C00Z C 0.1401(3) 0.38153(12) 0.74622(13) 0.0325(5) Uani 1 d .
H00E H 0.1706 0.4123 0.7112 0.049 Uiso 1 calc GR
H00G H 0.0955 0.4065 0.7818 0.049 Uiso 1 calc GR
H00H H 0.0686 0.3501 0.7218 0.049 Uiso 1 calc GR
C01A C 0.3857(5) 0.06946(16) 0.8162(2) 0.0762(12) Uani 1 d .
H01A H 0.3334 0.0500 0.7722 0.114 Uiso 1 calc GR
H01B H 0.3165 0.0781 0.8496 0.114 Uiso 1 calc GR
H01C H 0.4613 0.0386 0.8381 0.114 Uiso 1 calc GR
C010 C 0.7272(3) 0.36558(13) 0.53395(14) 0.0352(5) Uani 1 d .
H010 H 0.7948 0.3407 0.5116 0.042 Uiso 1 calc R
C011 C 0.6531(3) 0.18386(12) 0.59790(13) 0.0345(5) Uani 1 d .
H011 H 0.6307 0.1640 0.5521 0.041 Uiso 1 calc R
C012 C 0.3488(3) 0.44749(12) 0.87144(13) 0.0337(5) Uani 1 d .
H012 H 0.2696 0.4740 0.8424 0.040 Uiso 1 calc R
C013 C 0.0596(3) 0.25360(14) 0.49903(14) 0.0368(6) Uani 1 d .
H013 H -0.0374 0.2430 0.4779 0.044 Uiso 1 calc R
C014 C 0.8168(3) 0.22813(13) 0.86121(13) 0.0377(6) Uani 1 d .
H01D H 0.9193 0.2183 0.8577 0.057 Uiso 1 calc GR
H01E H 0.7596 0.1871 0.8557 0.057 Uiso 1 calc GR
H01F H 0.8106 0.2478 0.9080 0.057 Uiso 1 calc GR
C015 C 0.3546(3) 0.10633(12) 0.60686(16) 0.0408(6) Uani 1 d .
H01G H 0.2622 0.0992 0.6253 0.061 Uiso 1 calc GR
H01H H 0.4335 0.0824 0.6368 0.061 Uiso 1 calc GR
H01I H 0.3454 0.0899 0.5577 0.061 Uiso 1 calc GR
C016 C 0.2886(3) 0.42122(14) 0.93879(14) 0.0430(6) Uani 1 d .
H01J H 0.1978 0.3966 0.9239 0.064 Uiso 1 calc GR
H01K H 0.2690 0.4587 0.9689 0.064 Uiso 1 calc GR
H01L H 0.3613 0.3919 0.9659 0.064 Uiso 1 calc GR
C017 C 0.2322(3) 0.45522(13) 0.52496(19) 0.0504(7) Uani 1 d .
H01M H 0.1564 0.4576 0.4828 0.076 Uiso 1 calc GR
H01N H 0.2935 0.4950 0.5272 0.076 Uiso 1 calc GR
H01O H 0.1859 0.4524 0.5681 0.076 Uiso 1 calc GR
C018 C 0.4814(3) 0.49427(15) 0.89454(17) 0.0497(7) Uani 1 d .
H01P H 0.5633 0.4686 0.9197 0.074 Uiso 1 calc GR
H01Q H 0.4534 0.5287 0.9263 0.074 Uiso 1 calc GR
H01R H 0.5110 0.5150 0.8521 0.074 Uiso 1 calc GR
C019 C 0.6649(5) 0.55040(14) 0.68874(19) 0.0676(11) Uani 1 d .
H01S H 0.5790 0.5521 0.7134 0.101 Uiso 1 calc GR
H01T H 0.6379 0.5660 0.6395 0.101 Uiso 1 calc GR
H01U H 0.7422 0.5788 0.7137 0.101 Uiso 1 calc GR

loop_
_atom_site_aniso_label
_atom_site_aniso_U_11
_atom_site_aniso_U_22
_atom_site_aniso_U_33
_atom_site_aniso_U_23
_atom_site_aniso_U_13
_atom_site_aniso_U_12
O005 0.0347(10) 0.0479(11) 0.0662(13) -0.0066(10) 0.0115(9) -0.0162(9)
O6 0.0574(12) 0.0267(9) 0.0606(12) 0.0132(8) 0.0111(10) -0.0039(8)
N00C 0.0426(13) 0.0473(13) 0.0425(12) 0.0084(10) 0.0097(10) -0.0007(10)
N001 0.0281(10) 0.0261(9) 0.0257(9) 0.0030(7) -0.0023(7) -0.0042(7)
N002 0.0247(9) 0.0262(9) 0.0232(8) -0.0018(7) 0.0007(7) -0.0009(7)
N004 0.0245(9) 0.0239(9) 0.0305(9) 0.0003(7) -0.0015(7) -0.0030(7)
N006 0.0278(10) 0.0221(9) 0.0356(10) -0.0018(8) -0.0024(8) -0.0050(7)
N007 0.0398(11) 0.0220(9) 0.0303(10) 0.0041(7) 0.0031(8) -0.0014(8)
N008 0.0288(10) 0.0279(10) 0.0377(10) 0.0032(8) 0.0024(8) 0.0016(8)
N9 0.0574(14) 0.0220(10) 0.0399(11) 0.0007(8) -0.0122(10) -0.0046(9)
C00A 0.0174(10) 0.0287(11) 0.0288(11) -0.0012(9) 0.0027(8) -0.0022(8)
C00B 0.0234(10) 0.0277(11) 0.0235(10) -0.0038(8) 0.0030(8) -0.0009(8)
C00D 0.0260(11) 0.0162(9) 0.0281(10) 0.0021(8) 0.0050(9) 0.0004(8)
C00E 0.0235(10) 0.0193(9) 0.0275(10) 0.0032(8) 0.0012(8) -0.0005(8)
C00F 0.0234(10) 0.0214(10) 0.0285(10) -0.0007(8) 0.0043(9) 0.0000(8)
C00G 0.0256(11) 0.0204(10) 0.0308(11) 0.0017(8) 0.0010(9) 0.0002(8)
C00H 0.0264(11) 0.0299(11) 0.0244(10) -0.0011(8) 0.0056(9) 0.0002(9)
C00I 0.0241(11) 0.0264(11) 0.0359(12) -0.0018(9) -0.0021(9) -0.0031(9)
C00J 0.0231(10) 0.0266(10) 0.0284(11) -0.0006(9) 0.0037(9) 0.0016(8)
C00K 0.0320(12) 0.0241(10) 0.0293(11) 0.0062(9) 0.0027(9) -0.0032(9)
C00L 0.0256(11) 0.0282(11) 0.0280(11) -0.0010(9) 0.0020(9) 0.0038(9)
C00M 0.0214(11) 0.0332(12) 0.0389(12) 0.0021(10) 0.0030(9) -0.0025(9)
C00N 0.0280(12) 0.0353(12) 0.0282(11) -0.0019(9) -0.0006(9) -0.0032(9)
C00O 0.0298(12) 0.0329(12) 0.0431(13) 0.0107(11) -0.0030(10) -0.0038(10)
C00P 0.0405(14) 0.0225(11) 0.0332(12) 0.0074(9) -0.0055(10) -0.0061(10)
C00Q 0.0282(12) 0.0314(12) 0.0389(13) -0.0021(10) 0.0052(10) -0.0063(9)
C00R 0.0354(13) 0.0304(12) 0.0309(11) 0.0007(9) 0.0058(10) -0.0040(10)
C00S 0.0257(11) 0.0327(12) 0.0329(12) -0.0014(10) 0.0045(9) 0.0041(9)
C00T 0.0232(11) 0.0326(12) 0.0359(12) -0.0054(10) 0.0040(9) -0.0001(9)
C00U 0.0306(12) 0.0381(13) 0.0328(12) -0.0103(10) -0.0017(10) -0.0051(10)
C00V 0.0326(12) 0.0255(11) 0.0419(13) -0.0063(10) -0.0003(10) -0.0034(9)
C00W 0.0392(14) 0.0284(12) 0.0378(13) -0.0031(10) 0.0136(11) -0.0047(10)
C00X 0.0311(12) 0.0421(14) 0.0417(13) -0.0033(11) 0.0148(11) 0.0014(11)
C00Y 0.0267(12) 0.0374(13) 0.0383(13) 0.0049(10) 0.0022(10) 0.0040(10)
C00Z 0.0280(12) 0.0322(12) 0.0363(12) -0.0008(10) 0.0018(10) 0.0057(9)
C01A 0.113(3) 0.0361(17) 0.080(2) 0.0166(16) 0.017(2) -0.0229(19)
C010 0.0334(13) 0.0325(12) 0.0412(13) 0.0054(10) 0.0109(11) -0.0011(10)
C011 0.0393(13) 0.0332(12) 0.0321(12) -0.0066(10) 0.0089(10) -0.0010(10)
C012 0.0271(12) 0.0346(12) 0.0381(13) -0.0077(10) 0.0005(10) 0.0041(10)
C013 0.0210(11) 0.0446(14) 0.0430(14) -0.0009(11) -0.0008(10) -0.0028(10)
C014 0.0416(14) 0.0353(13) 0.0332(12) 0.0091(10) -0.0041(11) -0.0049(11)
C015 0.0408(14) 0.0243(12) 0.0530(15) -0.0007(11) -0.0068(12) -0.0066(10)
C016 0.0418(15) 0.0478(15) 0.0397(14) -0.0131(12) 0.0072(12) 0.0019(12)
C017 0.0419(15) 0.0296(13) 0.078(2) 0.0086(13) 0.0022(15) 0.0067(11)
C018 0.0413(15) 0.0454(16) 0.0624(18) -0.0208(14) 0.0084(14) -0.0074(12)
C019 0.109(3) 0.0249(14) 0.0586(19) 0.0011(13) -0.0191(19) 0.0078(16)

loop_
_atom_type_symbol
_atom_type_description
_atom_type_scat_dispersion_real
_atom_type_scat_dispersion_imag
_atom_type_scat_source
C C 0.0181 0.0091 'International Tables Vol C Tables 4.2.6.8 and 6.1.1.4'
H H 0.0000 0.0000 'International Tables Vol C Tables 4.2.6.8 and 6.1.1.4'
N N 0.0311 0.0180 'International Tables Vol C Tables 4.2.6.8 and 6.1.1.4'
O O 0.0492 0.0322 'International Tables Vol C Tables 4.2.6.8 and 6.1.1.4'

loop_
_geom_angle_atom_site_label_1
_geom_angle_atom_site_label_2
_geom_angle_atom_site_label_3
_geom_angle
C00W O6 C01A 115.6(3)
C00A N001 C00E 119.96(18)
C00A N001 C014 120.98(19)
C00E N001 C014 115.03(18)
C00H N002 C00B 119.49(19)
C00A N004 C00I 119.1(2)
C00B N006 C00G 120.33(18)
C00B N006 C015 119.80(19)
C00G N006 C015 117.75(19)
C00K N007 C00P 116.6(2)
C00H N008 C00K 116.93(19)
C00H N008 C017 118.4(2)
C00K N008 C017 118.6(2)
C00I N9 C00P 117.16(19)
C00I N9 C019 120.0(2)
C00P N9 C019 118.3(2)
N001 C00A C00N 122.7(2)
N004 C00A N001 114.90(19)
N004 C00A C00N 122.3(2)
N002 C00B N006 115.83(19)
N002 C00B C00Q 122.1(2)
N006 C00B C00Q 122.0(2)
C00E C00D C00F 119.81(19)
C00G C00D C00E 117.7(2)
C00G C00D C00F 122.43(19)
C00D C00E N001 120.53(19)
C00M C00E N001 118.33(19)
C00M C00E C00D 120.9(2)
C00D C00F H00F 106.7
C00D C00F C00L 114.22(18)
C00L C00F H00F 106.7
C00W C00F C00D 110.74(18)
C00W C00F H00F 106.7
C00W C00F C00L 111.22(19)
C00D C00G N006 120.5(2)
C011 C00G N006 118.3(2)
C011 C00G C00D 121.1(2)
N002 C00H N008 115.67(19)
N002 C00H C00Y 122.6(2)
C00Y C00H N008 121.7(2)
N004 C00I N9 115.3(2)
N004 C00I C00V 122.8(2)
N9 C00I C00V 121.8(2)
C00S C00J C00L 109.42(18)
C00S C00J C00T 109.24(19)
C00S C00J C00Z 109.52(19)
C00T C00J C00L 110.02(18)
C00Z C00J C00L 107.55(18)
C00Z C00J C00T 111.07(19)
N007 C00K N008 116.8(2)
N007 C00K C00R 123.8(2)
C00R C00K N008 119.4(2)
C00F C00L C00J 116.19(18)
C00F C00L H00A 108.2
C00F C00L H00B 108.2
C00J C00L H00A 108.2
C00J C00L H00B 108.2
H00A C00L H00B 107.4
C00E C00M H00M 120.0
C00X C00M C00E 120.0(2)
C00X C00M H00M 120.0
C00A C00N H00N 121.3
C00U C00N C00A 117.3(2)
C00U C00N H00N 121.3
C00P C00O H00O 120.8
C010 C00O H00O 120.8
C010 C00O C00P 118.5(2)
N007 C00P N9 116.5(2)
N007 C00P C00O 123.7(2)
C00O C00P N9 119.8(2)
C00B C00Q H00Q 121.5
C013 C00Q C00B 117.1(2)
C013 C00Q H00Q 121.5
C00K C00R H00R 120.8
C010 C00R C00K 118.4(2)
C010 C00R H00R 120.8
N00C C00S C00J 177.0(3)
C00J C00T H00C 107.8
C00J C00T H00D 107.8
H00C C00T H00D 107.1
C012 C00T C00J 118.19(19)
C012 C00T H00C 107.8
C012 C00T H00D 107.8
C00N C00U H00U 119.3
C00V C00U C00N 121.4(2)
C00V C00U H00U 119.3
C00I C00V H00V 121.5
C00U C00V C00I 117.0(2)
C00U C00V H00V 121.5
O005 C00W O6 123.2(2)
O005 C00W C00F 126.8(2)
O6 C00W C00F 110.0(2)
C00M C00X H00X 120.1
C011 C00X C00M 119.8(2)
C011 C00X H00X 120.1
C00H C00Y H00Y 121.4
C013 C00Y C00H 117.2(2)
C013 C00Y H00Y 121.4
C00J C00Z H00E 109.5
C00J C00Z H00G 109.5
C00J C00Z H00H 109.5
H00E C00Z H00G 109.5
H00E C00Z H00H 109.5
H00G C00Z H00H 109.5
O6 C01A H01A 109.5
O6 C01A H01B 109.5
O6 C01A H01C 109.5
H01A C01A H01B 109.5
H01A C01A H01C 109.5
H01B C01A H01C 109.5
C00O C010 H010 120.5
C00R C010 C00O 119.0(2)
C00R C010 H010 120.5
C00G C011 H011 119.8
C00X C011 C00G 120.3(2)
C00X C011 H011 119.8
C00T C012 H012 108.0
C016 C012 C00T 114.4(2)
C016 C012 H012 108.0
C018 C012 C00T 108.4(2)
C018 C012 H012 108.0
C018 C012 C016 109.8(2)
C00Q C013 C00Y 121.4(2)
C00Q C013 H013 119.3
C00Y C013 H013 119.3
N001 C014 H01D 109.5
N001 C014 H01E 109.5
N001 C014 H01F 109.5
H01D C014 H01E 109.5
H01D C014 H01F 109.5
H01E C014 H01F 109.5
N006 C015 H01G 109.5
N006 C015 H01H 109.5
N006 C015 H01I 109.5
H01G C015 H01H 109.5
H01G C015 H01I 109.5
H01H C015 H01I 109.5
C012 C016 H01J 109.5
C012 C016 H01K 109.5
C012 C016 H01L 109.5
H01J C016 H01K 109.5
H01J C016 H01L 109.5
H01K C016 H01L 109.5
N008 C017 H01M 109.5
N008 C017 H01N 109.5
N008 C017 H01O 109.5
H01M C017 H01N 109.5
H01M C017 H01O 109.5
H01N C017 H01O 109.5
C012 C018 H01P 109.5
C012 C018 H01Q 109.5
C012 C018 H01R 109.5
H01P C018 H01Q 109.5
H01P C018 H01R 109.5
H01Q C018 H01R 109.5
N9 C019 H01S 109.5
N9 C019 H01T 109.5
N9 C019 H01U 109.5
H01S C019 H01T 109.5
H01S C019 H01U 109.5
H01T C019 H01U 109.5

loop_
_geom_bond_atom_site_label_1
_geom_bond_atom_site_label_2
_geom_bond_distance
O005 C00W 1.200(3)
O6 C00W 1.345(3)
O6 C01A 1.446(3)
N00C C00S 1.143(3)
N001 C00A 1.381(3)
N001 C00E 1.440(3)
N001 C014 1.454(3)
N002 C00B 1.336(3)
N002 C00H 1.333(3)
N004 C00A 1.337(3)
N004 C00I 1.342(3)
N006 C00B 1.375(3)
N006 C00G 1.444(3)
N006 C015 1.458(3)
N007 C00K 1.334(3)
N007 C00P 1.340(3)
N008 C00H 1.401(3)
N008 C00K 1.418(3)
N008 C017 1.450(3)
N9 C00I 1.389(3)
N9 C00P 1.421(3)
N9 C019 1.448(3)
C00A C00N 1.401(3)
C00B C00Q 1.408(3)
C00D C00E 1.402(3)
C00D C00F 1.529(3)
C00D C00G 1.401(3)
C00E C00M 1.392(3)
C00F H00F 0.9800
C00F C00L 1.534(3)
C00F C00W 1.519(3)
C00G C011 1.386(3)
C00H C00Y 1.397(3)
C00I C00V 1.394(3)
C00J C00L 1.553(3)
C00J C00S 1.480(3)
C00J C00T 1.548(3)
C00J C00Z 1.538(3)
C00K C00R 1.386(3)
C00L H00A 0.9700
C00L H00B 0.9700
C00M H00M 0.9300
C00M C00X 1.385(3)
C00N H00N 0.9300
C00N C00U 1.385(3)
C00O H00O 0.9300
C00O C00P 1.380(4)
C00O C010 1.380(4)
C00Q H00Q 0.9300
C00Q C013 1.381(3)
C00R H00R 0.9300
C00R C010 1.375(3)
C00T H00C 0.9700
C00T H00D 0.9700
C00T C012 1.535(3)
C00U H00U 0.9300
C00U C00V 1.383(4)
C00V H00V 0.9300
C00X H00X 0.9300
C00X C011 1.382(4)
C00Y H00Y 0.9300
C00Y C013 1.382(4)
C00Z H00E 0.9600
C00Z H00G 0.9600
C00Z H00H 0.9600
C01A H01A 0.9600
C01A H01B 0.9600
C01A H01C 0.9600
C010 H010 0.9300
C011 H011 0.9300
C012 H012 0.9800
C012 C016 1.527(4)
C012 C018 1.525(3)
C013 H013 0.9300
C014 H01D 0.9600
C014 H01E 0.9600
C014 H01F 0.9600
C015 H01G 0.9600
C015 H01H 0.9600
C015 H01I 0.9600
C016 H01J 0.9600
C016 H01K 0.9600
C016 H01L 0.9600
C017 H01M 0.9600
C017 H01N 0.9600
C017 H01O 0.9600
C018 H01P 0.9600
C018 H01Q 0.9600
C018 H01R 0.9600
C019 H01S 0.9600
C019 H01T 0.9600
C019 H01U 0.9600
